data_7003441
loop_
_publ_author_name
'Ellis, David'
'McIntosh, Ruaraidh D.'
'Esquirolea, Susana'
'Vi\~nas, Clara'
'Rosair, Georgina M.'
'Teixidor, Francesc'
'Welch, Alan J.'

_publ_section_title
;
 New 13-vertex metallacarborane sandwich compounds; synthetic and
 structural studies
;
_journal_issue 8
_journal_name_full 'Dalton Transactions'
_journal_page_first 1009
_journal_page_last 1017
_journal_paper_doi 10.1039/b716169g
_journal_year 2008
_chemical_formula_sum 'C16 H49 B20 Fe K O6.5'
_chemical_formula_weight 656.70
_chemical_name_systematic
;
?
;
_space_group_IT_number 2
_symmetry_cell_setting triclinic
_symmetry_space_group_name_Hall '-P 1'
_symmetry_space_group_name_H-M 'P -1'
_atom_sites_solution_hydrogens geom
_atom_sites_solution_primary direct
_atom_sites_solution_secondary difmap
_audit_creation_method SHELXL-97
_cell_angle_alpha 98.939(9)
_cell_angle_beta 105.521(9)
_cell_angle_gamma 94.770(9)
_cell_formula_units_Z 2
_cell_length_a 11.1550(18)
_cell_length_b 11.4338(19)
_cell_length_c 13.759(2)
_cell_measurement_reflns_used 3773
_cell_measurement_temperature 100(2)
_cell_measurement_theta_max 0.00
_cell_measurement_theta_min 0.00
_cell_volume 1655.9(5)
_computing_cell_refinement 'Bruker SMART'
_computing_data_collection 'Bruker SMART'
_computing_data_reduction 'Bruker SAINT'
_computing_molecular_graphics 'Bruker SHELXTL'
_computing_publication_material 'Bruker SHELXTL'
_computing_structure_refinement 'SHELXL-97 (Sheldrick, 1997)'
_computing_structure_solution 'SHELXS-97 (Sheldrick, 1990)'
_diffrn_ambient_temperature 100(2)
_diffrn_measured_fraction_theta_full 0.969
_diffrn_measured_fraction_theta_max 0.969
_diffrn_measurement_device_type 'CCD area detector'
_diffrn_measurement_method 'phi and omega scans'
_diffrn_radiation_monochromator graphite
_diffrn_radiation_source 'fine-focus sealed tube'
_diffrn_radiation_type MoK\a
_diffrn_radiation_wavelength 0.71073
_diffrn_reflns_av_R_equivalents 0.0719
_diffrn_reflns_av_sigmaI/netI 0.0859
_diffrn_reflns_limit_h_max 13
_diffrn_reflns_limit_h_min -12
_diffrn_reflns_limit_k_max 13
_diffrn_reflns_limit_k_min -13
_diffrn_reflns_limit_l_max 16
_diffrn_reflns_limit_l_min -15
_diffrn_reflns_number 25741
_diffrn_reflns_theta_full 24.80
_diffrn_reflns_theta_max 24.80
_diffrn_reflns_theta_min 2.10
_exptl_absorpt_coefficient_mu 0.616
_exptl_absorpt_correction_T_max 0.970
_exptl_absorpt_correction_T_min 0.840
_exptl_absorpt_correction_type multi-scan
_exptl_absorpt_process_details 'SADABS (Bruker, 2002)'
_exptl_crystal_colour pale
_exptl_crystal_density_diffrn 1.317
_exptl_crystal_density_method 'not measured'
_exptl_crystal_description NEEDLE
_exptl_crystal_F_000 684
_exptl_crystal_size_max 0.22
_exptl_crystal_size_mid 0.08
_exptl_crystal_size_min 0.05
_refine_diff_density_max 1.790
_refine_diff_density_min -1.336
_refine_diff_density_rms 0.111
_refine_ls_extinction_method none
_refine_ls_goodness_of_fit_ref 1.089
_refine_ls_hydrogen_treatment mixed
_refine_ls_matrix_type full
_refine_ls_number_parameters 475
_refine_ls_number_reflns 5532
_refine_ls_number_restraints 79
_refine_ls_restrained_S_all 1.122
_refine_ls_R_factor_all 0.1288
_refine_ls_R_factor_gt 0.0760
_refine_ls_shift/su_max 0.000
_refine_ls_shift/su_mean 0.000
_refine_ls_structure_factor_coef Fsqd
_refine_ls_weighting_details 'calc w=1/[\s^2^(Fo^2^)+(0.0942P)^2^+5.9631P] where P=(Fo^2^+2Fc^2^)/3'
_refine_ls_weighting_scheme calc
_refine_ls_wR_factor_gt 0.1837
_refine_ls_wR_factor_ref 0.2178
_reflns_number_gt 3638
_reflns_number_total 5532
_reflns_threshold_expression >2sigma(I)
_cod_data_source_file b716169g.txt
_cod_data_source_block 7
_cod_depositor_comments
;
The following automatic conversions were performed:
'_symmetry_cell_setting' value 'Triclinic' changed to 'triclinic'
according to '/home/saulius/struct/CIF-dictionaries/cif_core.dic'
dictionary named 'cif_core.dic' version 2.4.1 from 2010-06-29.

Automatic conversion script
Id: cif_fix_enum 1527 2010-12-29 10:47:43Z saulius 
;
_cod_original_cell_volume 1656.0(5)
_cod_original_sg_symbol_H-M P-1
_cod_original_formula_sum 'C16 H49 B20 Fe K O6.50'
_cod_database_code 7003441

loop_
_symmetry_equiv_pos_as_xyz
'x, y, z'
'-x, -y, -z'

loop_
_atom_site_label
_atom_site_type_symbol
_atom_site_fract_x
_atom_site_fract_y
_atom_site_fract_z
_atom_site_U_iso_or_equiv
_atom_site_adp_type
_atom_site_occupancy
_atom_site_symmetry_multiplicity
_atom_site_calc_flag
_atom_site_refinement_flags
_atom_site_disorder_assembly
_atom_site_disorder_group
Fe4 Fe 0.30087(7) 0.13621(7) 0.64150(6) 0.0165(3) Uani 1 1 d . . .
C1A C 0.1599(6) 0.0086(6) 0.6436(4) 0.0258(14) Uani 1 1 d D . .
H1C H 0.065(3) -0.017(5) 0.585(4) 0.031 Uiso 1 1 d D . .
B2A B 0.1662(6) 0.1054(7) 0.7364(5) 0.0231(16) Uani 1 1 d D . .
H2C H 0.090(4) 0.160(4) 0.741(4) 0.028 Uiso 1 1 d D . .
B3A B 0.2652(7) -0.0662(6) 0.6301(5) 0.0252(16) Uani 1 1 d D . .
H3C H 0.256(6) -0.143(4) 0.566(3) 0.030 Uiso 1 1 d D . .
B5A B 0.1958(7) -0.0615(7) 0.7504(6) 0.0279(17) Uani 1 1 d D . .
H5C H 0.119(4) -0.125(4) 0.753(5) 0.033 Uiso 1 1 d D . .
B6A B 0.3185(7) 0.1848(7) 0.8095(5) 0.0261(16) Uani 1 1 d D . .
H6C H 0.322(6) 0.282(2) 0.837(4) 0.031 Uiso 1 1 d D . .
B7A B 0.4249(7) 0.0012(7) 0.6960(6) 0.0287(17) Uani 1 1 d D . .
H7C H 0.493(5) -0.020(5) 0.653(4) 0.034 Uiso 1 1 d D . .
B8A B 0.3537(7) -0.1113(7) 0.7435(6) 0.0287(17) Uani 1 1 d D . .
H8C H 0.377(6) -0.202(3) 0.728(5) 0.034 Uiso 1 1 d D . .
B9A B 0.2450(7) 0.0753(7) 0.8587(5) 0.0265(16) Uani 1 1 d D . .
H9C H 0.199(5) 0.105(5) 0.919(3) 0.032 Uiso 1 1 d D . .
C10A C 0.4411(5) 0.1255(6) 0.7828(5) 0.0248(14) Uani 1 1 d D . .
H10C H 0.524(4) 0.193(4) 0.790(5) 0.030 Uiso 1 1 d D . .
B11A B 0.3313(7) -0.0469(7) 0.8608(5) 0.0266(17) Uani 1 1 d D . .
H11C H 0.329(6) -0.104(4) 0.918(4) 0.032 Uiso 1 1 d D . .
B12A B 0.4073(7) 0.1025(7) 0.8951(5) 0.0259(16) Uani 1 1 d D . .
H12C H 0.464(5) 0.153(5) 0.971(3) 0.031 Uiso 1 1 d D . .
B13A B 0.4697(7) -0.0059(7) 0.8274(6) 0.0294(17) Uani 1 1 d D . .
H13C H 0.563(3) -0.030(5) 0.863(4) 0.035 Uiso 1 1 d D . .
C1B C 0.3584(8) 0.1027(9) 0.5085(5) 0.056(3) Uani 1 1 d DU . .
H1D H 0.396(7) 0.013(4) 0.493(6) 0.067 Uiso 1 1 d D . .
B2B B 0.4541(10) 0.2009(13) 0.5745(10) 0.080(4) Uani 1 1 d DU . .
H2D H 0.545(5) 0.166(8) 0.585(7) 0.096 Uiso 1 1 d D . .
B3B B 0.2116(7) 0.1018(7) 0.4689(5) 0.0243(16) Uani 1 1 d DU . .
H3D H 0.146(4) 0.020(3) 0.426(4) 0.029 Uiso 1 1 d D . .
B5B B 0.3255(8) 0.1906(8) 0.4178(7) 0.041(2) Uani 1 1 d D . .
H5D H 0.351(6) 0.160(6) 0.347(3) 0.049 Uiso 1 1 d D . .
B6B B 0.4020(11) 0.3130(10) 0.6477(8) 0.070(3) Uani 1 1 d DU . .
H6D H 0.4602 0.3524 0.7278 0.084 Uiso 1 1 calc RD . .
B7B B 0.1452(6) 0.2132(6) 0.5400(5) 0.0214(15) Uani 1 1 d DU . .
H7D H 0.047(3) 0.195(5) 0.542(4) 0.026 Uiso 1 1 d D . .
B8B B 0.1733(7) 0.2353(7) 0.4232(5) 0.0244(16) Uani 1 1 d D . .
H8D H 0.092(4) 0.225(5) 0.355(3) 0.029 Uiso 1 1 d D . .
B9B B 0.4383(11) 0.3279(11) 0.5277(9) 0.071(3) Uani 1 1 d DU . .
H9D H 0.526(5) 0.377(7) 0.525(7) 0.085 Uiso 1 1 d D . .
C10B C 0.2450(8) 0.3071(6) 0.6325(5) 0.049(2) Uani 1 1 d DU . .
H10D H 0.208(7) 0.341(6) 0.700(4) 0.059 Uiso 1 1 d D . .
B11B B 0.3025(8) 0.3415(8) 0.4434(6) 0.039(2) Uani 1 1 d D . .
H11D H 0.295(6) 0.392(5) 0.380(4) 0.046 Uiso 1 1 d D . .
B12B B 0.3527(15) 0.4088(12) 0.5759(10) 0.097(4) Uani 1 1 d DU . .
H12D H 0.3906 0.5057 0.6028 0.117 Uiso 1 1 calc RD . .
B13B B 0.2056(13) 0.3625(8) 0.5253(7) 0.063(3) Uani 1 1 d DU . .
H13D H 0.140(6) 0.429(6) 0.519(6) 0.075 Uiso 1 1 d D . .
K1 K 0.0852(2) 0.3423(2) 0.90239(17) 0.0738(7) Uani 1 1 d . . .
O1 O 0.0050(5) 0.4304(4) 0.7253(3) 0.0383(12) Uani 1 1 d . . .
O2 O 0.2017(5) 0.5659(4) 0.8856(4) 0.0414(12) Uani 1 1 d . . .
O3 O 0.3191(5) 0.4461(4) 1.0429(4) 0.0438(13) Uani 1 1 d . . .
O4 O 0.1592(4) 0.2876(5) 1.1025(4) 0.0439(13) Uani 1 1 d . . .
O5 O -0.0502(4) 0.1609(4) 0.9497(3) 0.0363(11) Uani 1 1 d . . .
O6 O -0.1472(4) 0.2578(4) 0.7750(3) 0.0345(11) Uani 1 1 d . . .
C1 C 0.0377(9) 0.5553(6) 0.7296(6) 0.056(2) Uani 1 1 d . . .
H1A H -0.0121 0.6023 0.7672 0.067 Uiso 1 1 calc R . .
H1B H 0.0191 0.5730 0.6593 0.067 Uiso 1 1 calc R . .
C2 C 0.1742(9) 0.5884(6) 0.7833(6) 0.053(2) Uani 1 1 d . . .
H2A H 0.2233 0.5413 0.7452 0.064 Uiso 1 1 calc R . .
H2B H 0.1987 0.6740 0.7850 0.064 Uiso 1 1 calc R . .
C3 C 0.3316(7) 0.5905(7) 0.9377(7) 0.053(2) Uani 1 1 d . . .
H3A H 0.3624 0.6746 0.9386 0.064 Uiso 1 1 calc R . .
H3B H 0.3786 0.5382 0.9014 0.064 Uiso 1 1 calc R . .
C4 C 0.3532(7) 0.5692(6) 1.0453(6) 0.049(2) Uani 1 1 d . . .
H4A H 0.4427 0.5932 1.0839 0.059 Uiso 1 1 calc R . .
H4B H 0.3021 0.6177 1.0802 0.059 Uiso 1 1 calc R . .
C5 C 0.3429(8) 0.4220(7) 1.1474(6) 0.051(2) Uani 1 1 d . . .
H5A H 0.3016 0.4764 1.1875 0.061 Uiso 1 1 calc R . .
H5B H 0.4342 0.4351 1.1822 0.061 Uiso 1 1 calc R . .
C6 C 0.2922(7) 0.2972(7) 1.1409(6) 0.047(2) Uani 1 1 d . . .
H6A H 0.3259 0.2432 1.0942 0.057 Uiso 1 1 calc R . .
H6B H 0.3161 0.2748 1.2095 0.057 Uiso 1 1 calc R . .
C7 C 0.1024(9) 0.1751(7) 1.1081(6) 0.051(2) Uani 1 1 d . . .
H7A H 0.1152 0.1681 1.1809 0.061 Uiso 1 1 calc R . .
H7B H 0.1419 0.1114 1.0758 0.061 Uiso 1 1 calc R . .
C8 C -0.0319(8) 0.1603(7) 1.0555(6) 0.046(2) Uani 1 1 d . . .
H8A H -0.0725 0.0840 1.0644 0.055 Uiso 1 1 calc R . .
H8B H -0.0709 0.2261 1.0856 0.055 Uiso 1 1 calc R . .
C9 C -0.1788(7) 0.1394(6) 0.8937(6) 0.0420(19) Uani 1 1 d . . .
H9A H -0.2241 0.2022 0.9200 0.050 Uiso 1 1 calc R . .
H9B H -0.2166 0.0612 0.9014 0.050 Uiso 1 1 calc R . .
C10 C -0.1891(7) 0.1400(6) 0.7837(6) 0.0418(18) Uani 1 1 d . . .
H10A H -0.1367 0.0830 0.7592 0.050 Uiso 1 1 calc R . .
H10B H -0.2773 0.1158 0.7416 0.050 Uiso 1 1 calc R . .
C11 C -0.1567(6) 0.2667(7) 0.6707(5) 0.0413(19) Uani 1 1 d . . .
H11A H -0.2435 0.2379 0.6271 0.050 Uiso 1 1 calc R . .
H11B H -0.0993 0.2167 0.6451 0.050 Uiso 1 1 calc R . .
C12 C -0.1233(7) 0.3915(7) 0.6657(5) 0.046(2) Uani 1 1 d . . .
H12A H -0.1337 0.3998 0.5934 0.055 Uiso 1 1 calc R . .
H12B H -0.1794 0.4417 0.6929 0.055 Uiso 1 1 calc R . .
O1W O -0.0014(16) 0.4633(13) 1.0322(10) 0.072(4) Uani 0.50 1 d PD . .
H1W H -0.061(9) 0.470(12) 0.974(6) 0.108 Uiso 1 1 d D . .

loop_
_atom_site_aniso_label
_atom_site_aniso_U_11
_atom_site_aniso_U_22
_atom_site_aniso_U_33
_atom_site_aniso_U_23
_atom_site_aniso_U_13
_atom_site_aniso_U_12
Fe4 0.0135(4) 0.0212(5) 0.0162(4) 0.0083(3) 0.0041(3) 0.0024(3)
C1A 0.024(3) 0.033(4) 0.020(3) 0.012(3) 0.003(3) -0.004(3)
B2A 0.019(4) 0.035(4) 0.021(4) 0.015(3) 0.010(3) 0.006(3)
B3A 0.037(4) 0.017(4) 0.025(4) 0.005(3) 0.013(3) 0.005(3)
B5A 0.025(4) 0.032(4) 0.026(4) 0.015(3) 0.005(3) -0.007(3)
B6A 0.036(4) 0.025(4) 0.017(3) 0.005(3) 0.004(3) 0.005(3)
B7A 0.020(4) 0.040(5) 0.035(4) 0.021(4) 0.012(3) 0.016(3)
B8A 0.036(4) 0.022(4) 0.033(4) 0.013(3) 0.011(3) 0.014(3)
B9A 0.023(4) 0.038(4) 0.024(4) 0.011(3) 0.012(3) 0.009(3)
C10A 0.019(3) 0.030(4) 0.025(3) 0.014(3) 0.001(3) -0.003(3)
B11A 0.026(4) 0.038(4) 0.021(4) 0.019(3) 0.007(3) 0.005(3)
B12A 0.027(4) 0.029(4) 0.019(4) 0.010(3) 0.001(3) -0.001(3)
B13A 0.026(4) 0.038(5) 0.033(4) 0.024(4) 0.011(3) 0.009(3)
C1B 0.059(5) 0.106(7) 0.027(4) 0.036(4) 0.025(4) 0.062(5)
B2B 0.043(5) 0.121(8) 0.098(7) 0.088(7) 0.020(5) 0.009(5)
B3B 0.028(4) 0.034(4) 0.016(3) 0.011(3) 0.010(3) 0.012(3)
B5B 0.050(5) 0.051(5) 0.046(5) 0.039(4) 0.031(4) 0.033(4)
B6B 0.080(5) 0.064(5) 0.052(4) 0.038(4) -0.008(4) -0.024(4)
B7B 0.022(3) 0.025(4) 0.021(3) 0.008(3) 0.008(3) 0.009(3)
B8B 0.024(4) 0.033(4) 0.021(4) 0.009(3) 0.009(3) 0.013(3)
B9B 0.059(5) 0.084(5) 0.074(5) 0.056(4) 0.008(4) -0.014(4)
C10B 0.089(6) 0.029(4) 0.029(4) 0.010(3) 0.005(4) 0.036(4)
B11B 0.046(5) 0.044(5) 0.027(4) 0.027(4) 0.004(4) 0.000(4)
B12B 0.141(9) 0.071(7) 0.068(7) 0.038(6) 0.007(6) -0.026(6)
B13B 0.135(10) 0.035(5) 0.043(5) 0.024(4) 0.052(6) 0.034(6)
K1 0.0911(16) 0.0689(15) 0.0637(13) 0.0057(11) 0.0330(12) -0.0005(12)
O1 0.063(3) 0.025(3) 0.030(3) 0.009(2) 0.014(2) 0.016(2)
O2 0.062(4) 0.030(3) 0.044(3) 0.014(2) 0.031(3) 0.009(2)
O3 0.046(3) 0.032(3) 0.057(3) 0.006(2) 0.022(3) 0.005(2)
O4 0.037(3) 0.052(3) 0.051(3) 0.024(3) 0.018(2) 0.011(2)
O5 0.042(3) 0.039(3) 0.039(3) 0.011(2) 0.029(2) 0.007(2)
O6 0.033(3) 0.040(3) 0.030(3) 0.003(2) 0.009(2) 0.005(2)
C1 0.113(8) 0.027(4) 0.037(4) 0.016(3) 0.026(5) 0.029(5)
C2 0.103(7) 0.023(4) 0.046(5) 0.010(3) 0.044(5) 0.003(4)
C3 0.046(5) 0.030(4) 0.091(7) 0.014(4) 0.032(5) -0.003(4)
C4 0.045(5) 0.029(4) 0.068(6) 0.001(4) 0.014(4) 0.005(3)
C5 0.051(5) 0.058(6) 0.031(4) -0.004(4) -0.006(4) 0.014(4)
C6 0.051(5) 0.065(6) 0.030(4) 0.015(4) 0.012(4) 0.017(4)
C7 0.093(7) 0.043(5) 0.034(4) 0.020(4) 0.037(4) 0.019(4)
C8 0.076(6) 0.035(4) 0.044(4) 0.007(3) 0.046(4) 0.001(4)
C9 0.036(4) 0.027(4) 0.074(6) 0.013(4) 0.032(4) 0.007(3)
C10 0.028(4) 0.038(4) 0.058(5) -0.002(4) 0.017(3) -0.003(3)
C11 0.027(4) 0.066(5) 0.029(4) 0.004(4) 0.005(3) 0.017(4)
C12 0.055(5) 0.062(5) 0.026(4) 0.016(4) 0.011(4) 0.030(4)
O1W 0.078(10) 0.063(9) 0.073(10) 0.008(7) 0.022(8) 0.012(8)

loop_
_atom_type_symbol
_atom_type_description
_atom_type_scat_dispersion_real
_atom_type_scat_dispersion_imag
_atom_type_scat_source
C C 0.0033 0.0016 'International Tables Vol C Tables 4.2.6.8 and 6.1.1.4'
H H 0.0000 0.0000 'International Tables Vol C Tables 4.2.6.8 and 6.1.1.4'
O O 0.0106 0.0060 'International Tables Vol C Tables 4.2.6.8 and 6.1.1.4'
K K 0.2009 0.2494 'International Tables Vol C Tables 4.2.6.8 and 6.1.1.4'
Fe Fe 0.3463 0.8444 'International Tables Vol C Tables 4.2.6.8 and 6.1.1.4'
B B 0.0013 0.0007 'International Tables Vol C Tables 4.2.6.8 and 6.1.1.4'

loop_
_geom_angle_atom_site_label_1
_geom_angle_atom_site_label_2
_geom_angle_atom_site_label_3
_geom_angle
_geom_angle_site_symmetry_1
_geom_angle_site_symmetry_3
_geom_angle_publ_flag
C1A Fe4 C1B 112.7(3) . . ?
C1A Fe4 C10B 114.1(3) . . ?
C1B Fe4 C10B 100.2(3) . . ?
C1A Fe4 C10A 100.3(2) . . ?
C1B Fe4 C10A 115.3(3) . . ?
C10B Fe4 C10A 114.9(3) . . ?
C1A Fe4 B6B 159.9(4) . . ?
C1B Fe4 B6B 79.5(4) . . ?
C10B Fe4 B6B 46.3(4) . . ?
C10A Fe4 B6B 87.6(3) . . ?
C1A Fe4 B7A 83.2(3) . . ?
C1B Fe4 B7A 85.3(3) . . ?
C10B Fe4 B7A 157.3(3) . . ?
C10A Fe4 B7A 44.4(3) . . ?
B6B Fe4 B7A 114.5(4) . . ?
C1A Fe4 B6A 83.3(3) . . ?
C1B Fe4 B6A 158.1(3) . . ?
C10B Fe4 B6A 85.5(3) . . ?
C10A Fe4 B6A 44.6(3) . . ?
B6B Fe4 B6A 89.8(4) . . ?
B7A Fe4 B6A 81.9(3) . . ?
C1A Fe4 B7B 84.9(2) . . ?
C1B Fe4 B7B 83.2(3) . . ?
C10B Fe4 B7B 43.5(3) . . ?
C10A Fe4 B7B 156.1(2) . . ?
B6B Fe4 B7B 80.8(3) . . ?
B7A Fe4 B7B 158.7(3) . . ?
B6A Fe4 B7B 114.1(3) . . ?
C1A Fe4 B2B 151.1(5) . . ?
C1B Fe4 B2B 39.4(5) . . ?
C10B Fe4 B2B 84.6(4) . . ?
C10A Fe4 B2B 90.4(3) . . ?
B6B Fe4 B2B 45.7(5) . . ?
B7A Fe4 B2B 86.0(4) . . ?
B6A Fe4 B2B 121.6(4) . . ?
B7B Fe4 B2B 96.2(3) . . ?
C1A Fe4 B3B 85.5(3) . . ?
C1B Fe4 B3B 42.2(3) . . ?
C10B Fe4 B3B 83.1(3) . . ?
C10A Fe4 B3B 155.7(2) . . ?
B6B Fe4 B3B 94.9(3) . . ?
B7A Fe4 B3B 114.1(3) . . ?
B6A Fe4 B3B 159.2(3) . . ?
B7B Fe4 B3B 47.2(2) . . ?
B2B Fe4 B3B 74.6(4) . . ?
C1A Fe4 B2A 41.1(3) . . ?
C1B Fe4 B2A 152.8(3) . . ?
C10B Fe4 B2A 89.1(3) . . ?
C10A Fe4 B2A 82.7(2) . . ?
B6B Fe4 B2A 123.5(4) . . ?
B7A Fe4 B2A 96.0(3) . . ?
B6A Fe4 B2A 47.1(3) . . ?
B7B Fe4 B2A 86.4(2) . . ?
B2B Fe4 B2A 167.7(4) . . ?
B3B Fe4 B2A 115.2(3) . . ?
C1A Fe4 B3A 41.1(3) . . ?
C1B Fe4 B3A 87.7(3) . . ?
C10B Fe4 B3A 154.1(3) . . ?
C10A Fe4 B3A 82.8(2) . . ?
B6B Fe4 B3A 159.0(4) . . ?
B7A Fe4 B3A 47.1(3) . . ?
B6A Fe4 B3A 96.4(3) . . ?
B7B Fe4 B3A 114.5(3) . . ?
B2B Fe4 B3A 115.4(4) . . ?
B3B Fe4 B3A 86.5(3) . . ?
B2A Fe4 B3A 73.9(3) . . ?
B2A C1A B3A 126.2(5) . . ?
B2A C1A B5A 74.3(4) . . ?
B3A C1A B5A 74.5(4) . . ?
B2A C1A Fe4 77.0(4) . . ?
B3A C1A Fe4 77.3(4) . . ?
B5A C1A Fe4 114.2(4) . . ?
B2A C1A H1C 116(3) . . ?
B3A C1A H1C 117(3) . . ?
B5A C1A H1C 120(3) . . ?
Fe4 C1A H1C 126(3) . . ?
C1A B2A B9A 116.0(5) . . ?
C1A B2A B6A 117.8(5) . . ?
B9A B2A B6A 58.7(4) . . ?
C1A B2A B5A 57.8(4) . . ?
B9A B2A B5A 60.7(4) . . ?
B6A B2A B5A 100.2(4) . . ?
C1A B2A Fe4 61.9(3) . . ?
B9A B2A Fe4 111.9(4) . . ?
B6A B2A Fe4 65.4(3) . . ?
B5A B2A Fe4 97.1(3) . . ?
C1A B2A H2C 124(3) . . ?
B9A B2A H2C 111(3) . . ?
B6A B2A H2C 112(3) . . ?
B5A B2A H2C 135(3) . . ?
Fe4 B2A H2C 124(3) . . ?
C1A B3A B8A 115.4(5) . . ?
C1A B3A B7A 116.8(5) . . ?
B8A B3A B7A 58.4(4) . . ?
C1A B3A B5A 57.5(4) . . ?
B8A B3A B5A 60.5(4) . . ?
B7A B3A B5A 99.6(5) . . ?
C1A B3A Fe4 61.6(3) . . ?
B8A B3A Fe4 111.3(4) . . ?
B7A B3A Fe4 65.0(3) . . ?
B5A B3A Fe4 96.5(4) . . ?
C1A B3A H3C 126(3) . . ?
B8A B3A H3C 106(3) . . ?
B7A B3A H3C 114(3) . . ?
B5A B3A H3C 129(3) . . ?
Fe4 B3A H3C 132(3) . . ?
C1A B5A B11A 133.8(5) . . ?
C1A B5A B9A 100.2(5) . . ?
B11A B5A B9A 56.4(4) . . ?
C1A B5A B8A 100.2(5) . . ?
B11A B5A B8A 56.2(4) . . ?
B9A B5A B8A 102.6(5) . . ?
C1A B5A B2A 47.9(3) . . ?
B11A B5A B2A 105.2(5) . . ?
B9A B5A B2A 54.1(4) . . ?
B8A B5A B2A 119.0(4) . . ?
C1A B5A B3A 48.0(3) . . ?
B11A B5A B3A 105.2(5) . . ?
B9A B5A B3A 119.3(5) . . ?
B8A B5A B3A 54.1(4) . . ?
B2A B5A B3A 86.9(4) . . ?
C1A B5A H5C 113(3) . . ?
B11A B5A H5C 113(3) . . ?
B9A B5A H5C 116(3) . . ?
B8A B5A H5C 121(3) . . ?
B2A B5A H5C 119(3) . . ?
B3A B5A H5C 124(3) . . ?
C10A B6A B9A 104.8(5) . . ?
C10A B6A B12A 60.5(4) . . ?
B9A B6A B12A 58.8(4) . . ?
C10A B6A B2A 115.1(5) . . ?
B9A B6A B2A 59.8(4) . . ?
B12A B6A B2A 113.0(5) . . ?
C10A B6A Fe4 65.5(3) . . ?
B9A B6A Fe4 114.4(4) . . ?
B12A B6A Fe4 119.1(4) . . ?
B2A B6A Fe4 67.5(3) . . ?
C10A B6A H6C 122(3) . . ?
B9A B6A H6C 123(3) . . ?
B12A B6A H6C 118(3) . . ?
B2A B6A H6C 116(3) . . ?
Fe4 B6A H6C 114(3) . . ?
C10A B7A B8A 105.1(5) . . ?
C10A B7A B13A 60.6(4) . . ?
B8A B7A B13A 58.7(4) . . ?
C10A B7A B3A 115.9(5) . . ?
B8A B7A B3A 60.0(4) . . ?
B13A B7A B3A 113.3(5) . . ?
C10A B7A Fe4 65.6(3) . . ?
B8A B7A Fe4 114.7(4) . . ?
B13A B7A Fe4 119.2(5) . . ?
B3A B7A Fe4 67.9(3) . . ?
C10A B7A H7C 124(3) . . ?
B8A B7A H7C 120(3) . . ?
B13A B7A H7C 117(3) . . ?
B3A B7A H7C 114(3) . . ?
Fe4 B7A H7C 115(3) . . ?
B13A B8A B7A 60.7(4) . . ?
B13A B8A B11A 61.2(4) . . ?
B7A B8A B11A 108.2(5) . . ?
B13A B8A B3A 116.5(5) . . ?
B7A B8A B3A 61.6(4) . . ?
B11A B8A B3A 117.6(5) . . ?
B13A B8A B5A 107.2(5) . . ?
B7A B8A B5A 105.0(5) . . ?
B11A B8A B5A 58.8(4) . . ?
B3A B8A B5A 65.4(4) . . ?
B13A B8A H8C 117(3) . . ?
B7A B8A H8C 119(3) . . ?
B11A B8A H8C 123(3) . . ?
B3A B8A H8C 112(3) . . ?
B5A B8A H8C 129(3) . . ?
B12A B9A B6A 60.9(4) . . ?
B12A B9A B11A 61.1(4) . . ?
B6A B9A B11A 108.2(5) . . ?
B12A B9A B2A 116.4(5) . . ?
B6A B9A B2A 61.5(4) . . ?
B11A B9A B2A 117.2(5) . . ?
B12A B9A B5A 107.3(5) . . ?
B6A B9A B5A 105.2(5) . . ?
B11A B9A B5A 58.8(4) . . ?
B2A B9A B5A 65.2(4) . . ?
B12A B9A H9C 116(3) . . ?
B6A B9A H9C 118(3) . . ?
B11A B9A H9C 123(3) . . ?
B2A B9A H9C 113(3) . . ?
B5A B9A H9C 129(3) . . ?
B7A C10A B6A 122.8(5) . . ?
B7A C10A B13A 62.2(4) . . ?
B6A C10A B13A 114.5(5) . . ?
B7A C10A B12A 114.5(5) . . ?
B6A C10A B12A 62.4(4) . . ?
B13A C10A B12A 60.1(4) . . ?
B7A C10A Fe4 69.9(3) . . ?
B6A C10A Fe4 69.9(3) . . ?
B13A C10A Fe4 124.3(4) . . ?
B12A C10A Fe4 124.4(4) . . ?
B7A C10A H10C 115(3) . . ?
B6A C10A H10C 114(3) . . ?
B13A C10A H10C 118(3) . . ?
B12A C10A H10C 117(3) . . ?
Fe4 C10A H10C 107(3) . . ?
B8A B11A B9A 116.4(5) . . ?
B8A B11A B13A 58.4(4) . . ?
B9A B11A B13A 108.0(5) . . ?
B8A B11A B12A 108.2(5) . . ?
B9A B11A B12A 58.6(4) . . ?
B13A B11A B12A 58.7(4) . . ?
B8A B11A B5A 65.0(4) . . ?
B9A B11A B5A 64.8(4) . . ?
B13A B11A B5A 109.9(5) . . ?
B12A B11A B5A 110.1(5) . . ?
B8A B11A H11C 118(3) . . ?
B9A B11A H11C 119(3) . . ?
B13A B11A H11C 123(3) . . ?
B12A B11A H11C 123(3) . . ?
B5A B11A H11C 118(3) . . ?
B9A B12A B13A 110.9(5) . . ?
B9A B12A C10A 103.3(5) . . ?
B13A B12A C10A 59.7(4) . . ?
B9A B12A B6A 60.2(4) . . ?
B13A B12A B6A 109.6(5) . . ?
C10A B12A B6A 57.1(4) . . ?
B9A B12A B11A 60.3(4) . . ?
B13A B12A B11A 60.5(4) . . ?
C10A B12A B11A 102.3(5) . . ?
B6A B12A B11A 107.1(5) . . ?
B9A B12A H12C 123(3) . . ?
B13A B12A H12C 121(3) . . ?
C10A B12A H12C 121(3) . . ?
B6A B12A H12C 117(3) . . ?
B11A B12A H12C 130(3) . . ?
B8A B13A C10A 103.9(5) . . ?
B8A B13A B12A 111.6(5) . . ?
C10A B13A B12A 60.2(4) . . ?
B8A B13A B7A 60.6(4) . . ?
C10A B13A B7A 57.2(4) . . ?
B12A B13A B7A 110.2(5) . . ?
B8A B13A B11A 60.3(4) . . ?
C10A B13A B11A 102.8(5) . . ?
B12A B13A B11A 60.8(4) . . ?
B7A B13A B11A 107.4(5) . . ?
B8A B13A H13C 121(3) . . ?
C10A B13A H13C 126(3) . . ?
B12A B13A H13C 120(3) . . ?
B7A B13A H13C 119(3) . . ?
B11A B13A H13C 125(3) . . ?
B2B C1B B3B 128.3(8) . . ?
B2B C1B B5B 88.4(7) . . ?
B3B C1B B5B 70.7(5) . . ?
B2B C1B Fe4 77.0(6) . . ?
B3B C1B Fe4 75.2(4) . . ?
B5B C1B Fe4 121.2(5) . . ?
B2B C1B H1D 115(4) . . ?
B3B C1B H1D 117(4) . . ?
B5B C1B H1D 122(4) . . ?
Fe4 C1B H1D 116(4) . . ?
C1B B2B B9B 110.7(8) . . ?
C1B B2B B6B 117.0(8) . . ?
B9B B2B B6B 64.7(8) . . ?
C1B B2B Fe4 63.6(4) . . ?
B9B B2B Fe4 116.5(8) . . ?
B6B B2B Fe4 65.2(5) . . ?
C1B B2B H2D 106(5) . . ?
B9B B2B H2D 118(5) . . ?
B6B B2B H2D 133(5) . . ?
Fe4 B2B H2D 124(5) . . ?
C1B B3B B8B 111.4(6) . . ?
C1B B3B B7B 116.3(6) . . ?
B8B B3B B7B 58.9(4) . . ?
C1B B3B B5B 57.7(4) . . ?
B8B B3B B5B 59.5(4) . . ?
B7B B3B B5B 105.0(5) . . ?
C1B B3B Fe4 62.6(3) . . ?
B8B B3B Fe4 112.0(4) . . ?
B7B B3B Fe4 65.9(3) . . ?
B5B B3B Fe4 104.5(4) . . ?
C1B B3B H3D 123(3) . . ?
B8B B3B H3D 114(3) . . ?
B7B B3B H3D 115(3) . . ?
B5B B3B H3D 126(3) . . ?
Fe4 B3B H3D 123(3) . . ?
C1B B5B B11B 124.3(7) . . ?
C1B B5B B8B 103.5(5) . . ?
B11B B5B B8B 57.8(4) . . ?
C1B B5B B3B 51.6(4) . . ?
B11B B5B B3B 107.1(5) . . ?
B8B B5B B3B 56.9(4) . . ?
C1B B5B B9B 86.9(6) . . ?
B11B B5B B9B 51.4(5) . . ?
B8B B5B B9B 98.1(6) . . ?
B3B B5B B9B 112.7(6) . . ?
C1B B5B H5D 116(4) . . ?
B11B B5B H5D 117(4) . . ?
B8B B5B H5D 125(4) . . ?
B3B B5B H5D 125(4) . . ?
B9B B5B H5D 120(4) . . ?
B12B B6B C10B 73.5(8) . . ?
B12B B6B B2B 107.7(9) . . ?
C10B B6B B2B 118.1(8) . . ?
B12B B6B B9B 54.1(7) . . ?
C10B B6B B9B 110.9(7) . . ?
B2B B6B B9B 56.1(7) . . ?
B12B B6B Fe4 126.0(8) . . ?
C10B B6B Fe4 63.8(4) . . ?
B2B B6B Fe4 69.1(5) . . ?
B9B B6B Fe4 113.0(7) . . ?
B12B B6B H6D 115.3 . . ?
C10B B6B H6D 113.1 . . ?
B2B B6B H6D 119.9 . . ?
B9B B6B H6D 127.6 . . ?
Fe4 B6B H6D 111.0 . . ?
C10B B7B B8B 108.0(6) . . ?
C10B B7B B3B 115.8(5) . . ?
B8B B7B B3B 59.6(4) . . ?
C10B B7B B13B 56.9(5) . . ?
B8B B7B B13B 59.6(4) . . ?
B3B B7B B13B 108.8(5) . . ?
C10B B7B Fe4 63.6(3) . . ?
B8B B7B Fe4 113.4(4) . . ?
B3B B7B Fe4 66.9(3) . . ?
B13B B7B Fe4 109.2(5) . . ?
C10B B7B H7D 120(3) . . ?
B8B B7B H7D 119(3) . . ?
B3B B7B H7D 120(3) . . ?
B13B B7B H7D 120(3) . . ?
Fe4 B7B H7D 121(3) . . ?
B11B B8B B7B 111.8(5) . . ?
B11B B8B B3B 113.8(5) . . ?
B7B B8B B3B 61.5(4) . . ?
B11B B8B B13B 59.8(5) . . ?
B7B B8B B13B 62.3(4) . . ?
B3B B8B B13B 112.4(5) . . ?
B11B B8B B5B 59.1(5) . . ?
B7B B8B B5B 110.1(5) . . ?
B3B B8B B5B 63.6(4) . . ?
B13B B8B B5B 106.4(6) . . ?
B11B B8B H8D 121(3) . . ?
B7B B8B H8D 118(3) . . ?
B3B B8B H8D 116(3) . . ?
B13B B8B H8D 122(3) . . ?
B5B B8B H8D 123(3) . . ?
B12B B9B B11B 66.2(8) . . ?
B12B B9B B2B 112.6(9) . . ?
B11B B9B B2B 119.4(8) . . ?
B12B B9B B6B 56.1(7) . . ?
B11B B9B B6B 106.5(8) . . ?
B2B B9B B6B 59.2(7) . . ?
B12B B9B B5B 109.0(8) . . ?
B11B B9B B5B 55.0(5) . . ?
B2B B9B B5B 72.2(7) . . ?
B6B B9B B5B 105.9(6) . . ?
B12B B9B H9D 114(5) . . ?
B11B B9B H9D 119(5) . . ?
B2B B9B H9D 115(5) . . ?
B6B B9B H9D 123(5) . . ?
B5B B9B H9D 127(5) . . ?
B7B C10B B13B 68.3(5) . . ?
B7B C10B B6B 121.0(7) . . ?
B13B C10B B6B 98.5(7) . . ?
B7B C10B B12B 110.0(6) . . ?
B13B C10B B12B 51.3(6) . . ?
B6B C10B B12B 51.4(6) . . ?
B7B C10B Fe4 73.0(4) . . ?
B13B C10B Fe4 124.8(5) . . ?
B6B C10B Fe4 69.9(4) . . ?
B12B C10B Fe4 113.2(6) . . ?
B7B C10B H10D 114(4) . . ?
B13B C10B H10D 120(4) . . ?
B6B C10B H10D 121(4) . . ?
B12B C10B H10D 124(4) . . ?
Fe4 C10B H10D 111(4) . . ?
B9B B11B B8B 118.9(6) . . ?
B9B B11B B5B 73.6(6) . . ?
B8B B11B B5B 63.1(5) . . ?
B9B B11B B13B 100.6(7) . . ?
B8B B11B B13B 61.7(5) . . ?
B5B B11B B13B 111.0(6) . . ?
B9B B11B B12B 54.3(7) . . ?
B8B B11B B12B 108.3(6) . . ?
B5B B11B B12B 114.5(7) . . ?
B13B B11B B12B 53.9(7) . . ?
B9B B11B H11D 125(4) . . ?
B8B B11B H11D 113(4) . . ?
B5B B11B H11D 117(4) . . ?
B13B B11B H11D 120(4) . . ?
B12B B11B H11D 124(4) . . ?
B9B B12B B13B 112.4(10) . . ?
B9B B12B B6B 69.7(9) . . ?
B13B B12B B6B 104.2(9) . . ?
B9B B12B B11B 59.6(7) . . ?
B13B B12B B11B 62.5(6) . . ?
B6B B12B B11B 111.5(10) . . ?
B9B B12B C10B 108.7(8) . . ?
B13B B12B C10B 53.8(6) . . ?
B6B B12B C10B 55.1(6) . . ?
B11B B12B C10B 101.2(7) . . ?
B9B B12B H12D 115.9 . . ?
B13B B12B H12D 122.8 . . ?
B6B B12B H12D 119.7 . . ?
B11B B12B H12D 122.3 . . ?
C10B B12B H12D 128.7 . . ?
B12B B13B C10B 74.9(7) . . ?
B12B B13B B11B 63.6(7) . . ?
C10B B13B B11B 116.8(8) . . ?
B12B B13B B8B 113.8(9) . . ?
C10B B13B B8B 105.0(6) . . ?
B11B B13B B8B 58.4(5) . . ?
B12B B13B B7B 118.2(8) . . ?
C10B B13B B7B 54.8(4) . . ?
B11B B13B B7B 107.1(6) . . ?
B8B B13B B7B 58.1(4) . . ?
B12B B13B H13D 118(5) . . ?
C10B B13B H13D 119(5) . . ?
B11B B13B H13D 122(5) . . ?
B8B B13B H13D 118(5) . . ?
B7B B13B H13D 116(5) . . ?
O1W K1 O1W 29.6(6) . 2_567 ?
O1W K1 O6 92.6(4) . . ?
O1W K1 O6 89.8(4) 2_567 . ?
O1W K1 O5 80.9(4) . . ?
O1W K1 O5 105.5(4) 2_567 . ?
O6 K1 O5 61.86(15) . . ?
O1W K1 O1 105.6(3) . . ?
O1W K1 O1 78.4(3) 2_567 . ?
O6 K1 O1 61.34(15) . . ?
O5 K1 O1 123.02(17) . . ?
O1W K1 O3 83.0(4) . . ?
O1W K1 O3 85.6(4) 2_567 . ?
O6 K1 O3 175.26(16) . . ?
O5 K1 O3 118.75(16) . . ?
O1 K1 O3 118.23(17) . . ?
O1W K1 O4 65.2(3) . . ?
O1W K1 O4 92.0(3) 2_567 . ?
O6 K1 O4 120.34(16) . . ?
O5 K1 O4 60.35(15) . . ?
O1 K1 O4 170.36(16) . . ?
O3 K1 O4 59.20(15) . . ?
O1W K1 O2 85.3(4) . . ?
O1W K1 O2 61.2(4) 2_567 . ?
O6 K1 O2 118.43(17) . . ?
O5 K1 O2 166.26(16) . . ?
O1 K1 O2 60.32(15) . . ?
O3 K1 O2 59.71(15) . . ?
O4 K1 O2 114.10(16) . . ?
O1W K1 C11 107.3(4) . . ?
O1W K1 C11 94.8(4) 2_567 . ?
O6 K1 C11 22.13(15) . . ?
O5 K1 C11 81.23(17) . . ?
O1 K1 C11 42.24(17) . . ?
O3 K1 C11 159.24(18) . . ?
O4 K1 C11 141.37(18) . . ?
O2 K1 C11 102.36(18) . . ?
O1W K1 C10 96.2(4) . . ?
O1W K1 C10 103.6(4) 2_567 . ?
O6 K1 C10 21.92(16) . . ?
O5 K1 C10 42.01(16) . . ?
O1 K1 C10 81.26(17) . . ?
O3 K1 C10 160.08(18) . . ?
O4 K1 C10 102.30(17) . . ?
O2 K1 C10 140.18(18) . . ?
C11 K1 C10 39.22(18) . . ?
O1W K1 K1 15.0(3) . 2_567 ?
O1W K1 K1 14.6(3) 2_567 2_567 ?
O6 K1 K1 91.18(12) . 2_567 ?
O5 K1 K1 93.45(11) . 2_567 ?
O1 K1 K1 91.84(12) . 2_567 ?
O3 K1 K1 84.10(11) . 2_567 ?
O4 K1 K1 78.75(12) . 2_567 ?
O2 K1 K1 72.88(11) . 2_567 ?
C11 K1 K1 101.26(14) . 2_567 ?
C10 K1 K1 100.25(14) . 2_567 ?
O1W K1 H2C 158.1(11) . . ?
O1W K1 H2C 150.1(10) 2_567 . ?
O6 K1 H2C 67.6(9) . . ?
O5 K1 H2C 81.4(12) . . ?
O1 K1 H2C 73.7(10) . . ?
O3 K1 H2C 117.1(9) . . ?
O4 K1 H2C 115.9(11) . . ?
O2 K1 H2C 111.7(12) . . ?
C11 K1 H2C 57.0(8) . . ?
C10 K1 H2C 61.9(10) . . ?
K1 K1 H2C 158.1(8) 2_567 . ?
O1W K1 H1W 20.5(8) . . ?
O1W K1 H1W 23(3) 2_567 . ?
O6 K1 H1W 75.6(18) . . ?
O5 K1 H1W 83(3) . . ?
O1 K1 H1W 87.3(16) . . ?
O3 K1 H1W 99.8(18) . . ?
O4 K1 H1W 84.1(14) . . ?
O2 K1 H1W 84(3) . . ?
C11 K1 H1W 87.6(11) . . ?
C10 K1 H1W 84(2) . . ?
K1 K1 H1W 16(2) 2_567 . ?
H2C K1 H1W 143.1(19) . . ?
C1 O1 C12 110.9(6) . . ?
C1 O1 K1 117.7(4) . . ?
C12 O1 K1 116.3(4) . . ?
C3 O2 C2 112.3(6) . . ?
C3 O2 K1 114.5(4) . . ?
C2 O2 K1 114.2(4) . . ?
C4 O3 C5 110.4(6) . . ?
C4 O3 K1 115.5(4) . . ?
C5 O3 K1 116.6(4) . . ?
C7 O4 C6 110.8(6) . . ?
C7 O4 K1 112.9(4) . . ?
C6 O4 K1 111.4(4) . . ?
C9 O5 C8 112.1(5) . . ?
C9 O5 K1 114.7(4) . . ?
C8 O5 K1 116.3(4) . . ?
C10 O6 C11 111.5(5) . . ?
C10 O6 K1 112.7(4) . . ?
C11 O6 K1 112.3(4) . . ?
O1 C1 C2 108.6(6) . . ?
O1 C1 H1A 110.0 . . ?
C2 C1 H1A 110.0 . . ?
O1 C1 H1B 110.0 . . ?
C2 C1 H1B 110.0 . . ?
H1A C1 H1B 108.3 . . ?
O2 C2 C1 110.5(6) . . ?
O2 C2 H2A 109.5 . . ?
C1 C2 H2A 109.5 . . ?
O2 C2 H2B 109.5 . . ?
C1 C2 H2B 109.5 . . ?
H2A C2 H2B 108.1 . . ?
O2 C3 C4 109.4(6) . . ?
O2 C3 H3A 109.8 . . ?
C4 C3 H3A 109.8 . . ?
O2 C3 H3B 109.8 . . ?
C4 C3 H3B 109.8 . . ?
H3A C3 H3B 108.2 . . ?
O3 C4 C3 109.2(6) . . ?
O3 C4 H4A 109.8 . . ?
C3 C4 H4A 109.8 . . ?
O3 C4 H4B 109.8 . . ?
C3 C4 H4B 109.8 . . ?
H4A C4 H4B 108.3 . . ?
O3 C5 C6 108.2(6) . . ?
O3 C5 H5A 110.1 . . ?
C6 C5 H5A 110.1 . . ?
O3 C5 H5B 110.1 . . ?
C6 C5 H5B 110.1 . . ?
H5A C5 H5B 108.4 . . ?
O4 C6 C5 107.4(6) . . ?
O4 C6 H6A 110.2 . . ?
C5 C6 H6A 110.2 . . ?
O4 C6 H6B 110.2 . . ?
C5 C6 H6B 110.2 . . ?
H6A C6 H6B 108.5 . . ?
O4 C7 C8 110.1(6) . . ?
O4 C7 H7A 109.6 . . ?
C8 C7 H7A 109.6 . . ?
O4 C7 H7B 109.6 . . ?
C8 C7 H7B 109.6 . . ?
H7A C7 H7B 108.2 . . ?
O5 C8 C7 109.6(6) . . ?
O5 C8 H8A 109.7 . . ?
C7 C8 H8A 109.7 . . ?
O5 C8 H8B 109.7 . . ?
C7 C8 H8B 109.7 . . ?
H8A C8 H8B 108.2 . . ?
O5 C9 C10 108.5(5) . . ?
O5 C9 H9A 110.0 . . ?
C10 C9 H9A 110.0 . . ?
O5 C9 H9B 110.0 . . ?
C10 C9 H9B 110.0 . . ?
H9A C9 H9B 108.4 . . ?
O6 C10 C9 107.9(6) . . ?
O6 C10 K1 45.4(3) . . ?
C9 C10 K1 79.5(4) . . ?
O6 C10 H10A 110.1 . . ?
C9 C10 H10A 110.1 . . ?
K1 C10 H10A 88.5 . . ?
O6 C10 H10B 110.1 . . ?
C9 C10 H10B 110.1 . . ?
K1 C10 H10B 155.0 . . ?
H10A C10 H10B 108.4 . . ?
O6 C11 C12 108.8(6) . . ?
O6 C11 K1 45.6(3) . . ?
C12 C11 K1 82.1(4) . . ?
O6 C11 H11A 109.9 . . ?
C12 C11 H11A 109.9 . . ?
K1 C11 H11A 155.4 . . ?
O6 C11 H11B 109.9 . . ?
C12 C11 H11B 109.9 . . ?
K1 C11 H11B 86.2 . . ?
H11A C11 H11B 108.3 . . ?
O1 C12 C11 109.3(6) . . ?
O1 C12 H12A 109.8 . . ?
C11 C12 H12A 109.8 . . ?
O1 C12 H12B 109.8 . . ?
C11 C12 H12B 109.8 . . ?
H12A C12 H12B 108.3 . . ?
O1W O1W K1 78.4(11) 2_567 . ?
O1W O1W K1 72.0(11) 2_567 2_567 ?
K1 O1W K1 150.4(6) . 2_567 ?
O1W O1W H1W 51(8) 2_567 . ?
K1 O1W H1W 82(8) . . ?
K1 O1W H1W 80(8) 2_567 . ?

loop_
_geom_bond_atom_site_label_1
_geom_bond_atom_site_label_2
_geom_bond_distance
_geom_bond_site_symmetry_2
_geom_bond_publ_flag
Fe4 C1A 2.063(6) . ?
Fe4 C1B 2.088(7) . ?
Fe4 C10B 2.111(6) . ?
Fe4 C10A 2.173(6) . ?
Fe4 B6B 2.209(10) . ?
Fe4 B7A 2.240(7) . ?
Fe4 B6A 2.242(7) . ?
Fe4 B7B 2.254(7) . ?
Fe4 B2B 2.272(10) . ?
Fe4 B3B 2.273(7) . ?
Fe4 B2A 2.279(6) . ?
Fe4 B3A 2.290(7) . ?
C1A B2A 1.536(9) . ?
C1A B3A 1.543(10) . ?
C1A B5A 1.751(9) . ?
C1A H1C 1.13(2) . ?
B2A B9A 1.777(10) . ?
B2A B6A 1.807(10) . ?
B2A B5A 1.992(10) . ?
B2A H2C 1.11(2) . ?
B3A B8A 1.784(10) . ?
B3A B7A 1.811(11) . ?
B3A B5A 2.002(10) . ?
B3A H3C 1.12(2) . ?
B5A B11A 1.808(10) . ?
B5A B9A 1.914(11) . ?
B5A B8A 1.917(11) . ?
B5A H5C 1.09(2) . ?
B6A C10A 1.677(10) . ?
B6A B9A 1.757(10) . ?
B6A B12A 1.770(10) . ?
B6A H6C 1.11(2) . ?
B7A C10A 1.671(10) . ?
B7A B8A 1.755(10) . ?
B7A B13A 1.758(10) . ?
B7A H7C 1.10(2) . ?
B8A B13A 1.722(11) . ?
B8A B11A 1.756(10) . ?
B8A H8C 1.10(2) . ?
B9A B12A 1.732(10) . ?
B9A B11A 1.762(10) . ?
B9A H9C 1.11(2) . ?
C10A B13A 1.730(9) . ?
C10A B12A 1.738(9) . ?
C10A H10C 1.13(2) . ?
B11A B13A 1.772(10) . ?
B11A B12A 1.776(10) . ?
B11A H11C 1.10(2) . ?
B12A B13A 1.738(11) . ?
B12A H12C 1.10(2) . ?
B13A H13C 1.10(2) . ?
C1B B2B 1.480(16) . ?
C1B B3B 1.580(11) . ?
C1B B5B 1.705(10) . ?
C1B H1D 1.14(2) . ?
B2B B9B 1.681(15) . ?
B2B B6B 1.74(2) . ?
B2B H2D 1.10(2) . ?
B3B B8B 1.780(10) . ?
B3B B7B 1.813(9) . ?
B3B B5B 1.903(11) . ?
B3B H3D 1.11(2) . ?
B5B B11B 1.761(12) . ?
B5B B8B 1.830(10) . ?
B5B B9B 2.062(16) . ?
B5B H5D 1.10(2) . ?
B6B B12B 1.620(16) . ?
B6B C10B 1.701(15) . ?
B6B B9B 1.831(16) . ?
B6B H6D 1.1200 . ?
B7B C10B 1.622(10) . ?
B7B B8B 1.767(9) . ?
B7B B13B 1.843(12) . ?
B7B H7D 1.10(2) . ?
B8B B11B 1.738(11) . ?
B8B B13B 1.796(12) . ?
B8B H8D 1.10(2) . ?
B9B B12B 1.58(2) . ?
B9B B11B 1.679(14) . ?
B9B H9D 1.10(2) . ?
C10B B13B 1.661(11) . ?
C10B B12B 1.988(16) . ?
C10B H10D 1.14(2) . ?
B11B B13B 1.764(13) . ?
B11B B12B 1.782(16) . ?
B11B H11D 1.10(2) . ?
B12B B13B 1.608(19) . ?
B12B H12D 1.1200 . ?
B13B H13D 1.10(2) . ?
K1 O1W 2.532(13) . ?
K1 O1W 2.608(13) 2_567 ?
K1 O6 2.712(5) . ?
K1 O5 2.726(5) . ?
K1 O1 2.739(5) . ?
K1 O3 2.833(6) . ?
K1 O4 2.839(5) . ?
K1 O2 2.840(5) . ?
K1 C11 3.513(7) . ?
K1 C10 3.515(7) . ?
K1 K1 4.970(4) 2_567 ?
K1 H2C 2.81(5) . ?
K1 H1W 2.56(12) . ?
O1 C1 1.433(9) . ?
O1 C12 1.439(9) . ?
O2 C3 1.417(9) . ?
O2 C2 1.427(9) . ?
O3 C4 1.420(8) . ?
O3 C5 1.465(9) . ?
O4 C7 1.407(9) . ?
O4 C6 1.424(9) . ?
O5 C9 1.415(8) . ?
O5 C8 1.415(8) . ?
O6 C10 1.423(8) . ?
O6 C11 1.431(8) . ?
C1 C2 1.490(12) . ?
C1 H1A 0.9900 . ?
C1 H1B 0.9900 . ?
C2 H2A 0.9900 . ?
C2 H2B 0.9900 . ?
C3 C4 1.497(11) . ?
C3 H3A 0.9900 . ?
C3 H3B 0.9900 . ?
C4 H4A 0.9900 . ?
C4 H4B 0.9900 . ?
C5 C6 1.470(11) . ?
C5 H5A 0.9900 . ?
C5 H5B 0.9900 . ?
C6 H6A 0.9900 . ?
C6 H6B 0.9900 . ?
C7 C8 1.462(11) . ?
C7 H7A 0.9900 . ?
C7 H7B 0.9900 . ?
C8 H8A 0.9900 . ?
C8 H8B 0.9900 . ?
C9 C10 1.487(10) . ?
C9 H9A 0.9900 . ?
C9 H9B 0.9900 . ?
C10 H10A 0.9900 . ?
C10 H10B 0.9900 . ?
C11 C12 1.461(11) . ?
C11 H11A 0.9900 . ?
C11 H11B 0.9900 . ?
C12 H12A 0.9900 . ?
C12 H12B 0.9900 . ?
O1W O1W 1.32(3) 2_567 ?
O1W K1 2.608(13) 2_567 ?
O1W H1W 0.91(2) . ?
